data_4318864
loop_
_publ_author_name
'Luigi Fabbrizzi'
'Maurizio Licchelli'
'Stefano Mascheroni'
'Antonio Poggi'
'Donatella Sacchi'
'Michele Zema'

_publ_section_title
;
 Water Soluble Molecular Switches of Fluorescence Based on the NiIII/NiII
 Redox Change
;
_journal_name_full 'Inorganic Chemistry'
_journal_page_first 6129
_journal_page_last 6136
_journal_paper_doi 10.1021/ic025826b
_journal_volume 41
_journal_year 2002
_chemical_formula_moiety 'C20 H36 Cl2 N4 Ni1 O11'
_chemical_formula_sum 'C20 H36 Cl2 N4 Ni O11'
_chemical_formula_weight 638.14
_chemical_name_systematic
;
  ?
;
_space_group_IT_number 14
_symmetry_cell_setting monoclinic
_symmetry_space_group_name_Hall '-P 2yn'
_symmetry_space_group_name_H-M 'P 1 21/n 1'
_atom_sites_solution_hydrogens geom
_atom_sites_solution_primary direct
_atom_sites_solution_secondary difmap
_audit_creation_method SHELXL-97
_cell_angle_alpha 90.00
_cell_angle_beta 95.001(8)
_cell_angle_gamma 90.00
_cell_formula_units_Z 4
_cell_length_a 8.548(4)
_cell_length_b 21.255(9)
_cell_length_c 15.257(8)
_cell_measurement_reflns_used 55
_cell_measurement_temperature 293(2)
_cell_measurement_theta_max 15.12
_cell_measurement_theta_min 8.91
_cell_volume 2761(2)
_computing_cell_refinement 'FEBO system (local program)'
_computing_data_collection 'FEBO system (local program)'
_computing_data_reduction 'local software'
_computing_molecular_graphics 'Ortep-3 for Windows (Farrugia, 1997)'
_computing_publication_material 'WinGX (Farrugia, 1998)'
_computing_structure_refinement 'SHELXL-97 (Sheldrick, 1997)'
_computing_structure_solution 'SIR92 (Altomare, 1993)'
_diffrn_ambient_temperature 293(2)
_diffrn_measured_fraction_theta_full 0.998
_diffrn_measured_fraction_theta_max 0.998
_diffrn_measurement_device_type 'Philips PW 1100'
_diffrn_measurement_method \w/2\q
_diffrn_radiation_monochromator graphite
_diffrn_radiation_source 'fine-focus sealed tube'
_diffrn_radiation_type MoK\a
_diffrn_radiation_wavelength 0.71073
_diffrn_reflns_av_R_equivalents 0.0708
_diffrn_reflns_av_sigmaI/netI 0.0875
_diffrn_reflns_limit_h_max 11
_diffrn_reflns_limit_h_min -12
_diffrn_reflns_limit_k_max 29
_diffrn_reflns_limit_k_min -29
_diffrn_reflns_limit_l_max 21
_diffrn_reflns_limit_l_min 0
_diffrn_reflns_number 16381
_diffrn_reflns_theta_full 30.00
_diffrn_reflns_theta_max 30.00
_diffrn_reflns_theta_min 3.00
_diffrn_standards_decay_% 0
_diffrn_standards_interval_count 200
_diffrn_standards_number 3
_exptl_absorpt_coefficient_mu 0.958
_exptl_absorpt_correction_T_max 0.858
_exptl_absorpt_correction_T_min 0.667
_exptl_absorpt_correction_type psi-scan
_exptl_absorpt_process_details 'North, Plilips & Mathews, 1968'
_exptl_crystal_colour orange
_exptl_crystal_density_diffrn 1.535
_exptl_crystal_density_method 'not measured'
_exptl_crystal_description prism
_exptl_crystal_F_000 1336
_exptl_crystal_size_max 0.56
_exptl_crystal_size_mid 0.21
_exptl_crystal_size_min 0.16
_refine_diff_density_max 0.721
_refine_diff_density_min -0.556
_refine_diff_density_rms 0.079
_refine_ls_extinction_method none
_refine_ls_goodness_of_fit_ref 0.990
_refine_ls_hydrogen_treatment mixed
_refine_ls_matrix_type full
_refine_ls_number_parameters 454
_refine_ls_number_reflns 8018
_refine_ls_number_restraints 0
_refine_ls_restrained_S_all 0.990
_refine_ls_R_factor_all 0.1326
_refine_ls_R_factor_gt 0.0619
_refine_ls_shift/su_max 0.001
_refine_ls_shift/su_mean 0.000
_refine_ls_structure_factor_coef Fsqd
_refine_ls_weighting_details 'calc w=1/[\s^2^(Fo^2^)+(0.0720P)^2^+0.0000P] where P=(Fo^2^+2Fc^2^)/3'
_refine_ls_weighting_scheme calc
_refine_ls_wR_factor_gt 0.1280
_refine_ls_wR_factor_ref 0.1538
_reflns_number_gt 4380
_reflns_number_total 8018
_reflns_threshold_expression >2sigma(I)
_cod_data_source_file ic025826b.cif
_cod_data_source_block sacc3
_cod_original_cell_volume 2762(2)
_cod_original_sg_symbol_H-M 'P 21/n'
_cod_database_code 4318864

loop_
_symmetry_equiv_pos_as_xyz
'x, y, z'
'-x+1/2, y+1/2, -z+1/2'
'-x, -y, -z'
'x-1/2, -y-1/2, z-1/2'

loop_
_atom_site_label
_atom_site_type_symbol
_atom_site_fract_x
_atom_site_fract_y
_atom_site_fract_z
_atom_site_U_iso_or_equiv
_atom_site_adp_type
_atom_site_occupancy
_atom_site_symmetry_multiplicity
_atom_site_calc_flag
_atom_site_refinement_flags
_atom_site_disorder_assembly
_atom_site_disorder_group
Ni1 Ni 0.14179(5) 0.192525(19) 0.03322(3) 0.02881(12) Uani 1 1 d . . .
Cl1 Cl -0.21482(12) 0.10528(5) -0.03984(8) 0.0558(3) Uani 1 1 d . . .
Cl2 Cl 0.09409(11) 0.24181(5) -0.32199(6) 0.0462(2) Uani 1 1 d . . .
O10 O 0.1225(4) 0.20848(17) -0.4003(2) 0.0686(9) Uani 1 1 d . . .
N1 N 0.0899(3) 0.28195(13) 0.01093(18) 0.0313(6) Uani 1 1 d . . .
N2 N 0.0587(4) 0.20242(14) 0.14625(19) 0.0341(7) Uani 1 1 d . . .
N3 N 0.1964(4) 0.10469(14) 0.0513(2) 0.0369(7) Uani 1 1 d . . .
N4 N 0.2366(3) 0.18625(14) -0.07691(19) 0.0336(6) Uani 1 1 d . . .
O1 O -0.2868(4) 0.49504(15) -0.0107(2) 0.0681(9) Uani 1 1 d . . .
O2 O -0.1421(4) 0.55289(13) -0.1357(2) 0.0654(9) Uani 1 1 d . . .
O3 O 0.0513(4) 0.49005(14) -0.2350(2) 0.0644(9) Uani 1 1 d . . .
O4 O -0.2337(7) 0.1389(4) 0.0345(4) 0.206(4) Uani 1 1 d . . .
O5 O -0.1165(6) 0.0543(3) -0.0226(6) 0.215(4) Uani 1 1 d . . .
O6 O -0.3546(4) 0.0833(2) -0.0822(3) 0.0938(13) Uani 1 1 d . . .
O7 O -0.1266(8) 0.1407(4) -0.0893(4) 0.185(3) Uani 1 1 d . . .
O8 O 0.2310(4) 0.27396(19) -0.2874(2) 0.0780(11) Uani 1 1 d . . .
O9 O 0.0419(6) 0.2012(2) -0.2572(3) 0.1048(15) Uani 1 1 d . . .
O11 O -0.0304(4) 0.28588(19) -0.3430(2) 0.0829(11) Uani 1 1 d . . .
C1 C 0.0154(5) 0.30563(19) 0.0903(2) 0.0366(8) Uani 1 1 d . . .
C2 C 0.0792(5) 0.26952(19) 0.1690(2) 0.0401(9) Uani 1 1 d . . .
C3 C 0.1104(6) 0.1624(2) 0.2233(3) 0.0506(11) Uani 1 1 d . . .
C4 C 0.1151(6) 0.0940(2) 0.2017(3) 0.0529(11) Uani 1 1 d . . .
C5 C 0.2382(5) 0.0798(2) 0.1401(3) 0.0479(10) Uani 1 1 d . . .
C6 C 0.3209(5) 0.0891(2) -0.0082(3) 0.0449(9) Uani 1 1 d . . .
C7 C 0.2729(5) 0.11887(19) -0.0945(3) 0.0450(9) Uani 1 1 d . . .
C8 C 0.3792(4) 0.22680(19) -0.0714(3) 0.0381(8) Uani 1 1 d . . .
C9 C 0.3368(5) 0.29555(18) -0.0690(3) 0.0388(8) Uani 1 1 d . . .
C10 C 0.2431(4) 0.31596(18) 0.0059(2) 0.0342(8) Uani 1 1 d . . .
C11 C -0.0232(4) 0.29336(17) -0.0698(2) 0.0359(8) Uani 1 1 d . . .
C12 C -0.0592(4) 0.36224(16) -0.0886(2) 0.0350(8) Uani 1 1 d . . .
C13 C -0.1659(5) 0.3955(2) -0.0413(3) 0.0426(9) Uani 1 1 d . . .
C14 C -0.1907(5) 0.45892(19) -0.0566(3) 0.0471(10) Uani 1 1 d . . .
C15 C -0.1178(5) 0.48944(17) -0.1217(3) 0.0452(10) Uani 1 1 d . . .
C16 C -0.0153(5) 0.45672(18) -0.1707(3) 0.0437(9) Uani 1 1 d . . .
C17 C 0.0141(5) 0.39318(19) -0.1535(3) 0.0413(9) Uani 1 1 d . . .
C18 C -0.3432(7) 0.4684(3) 0.0659(3) 0.0796(17) Uani 1 1 d . . .
H18A H -0.4168 0.4355 0.0492 0.119 Uiso 1 1 calc R . .
H18B H -0.3942 0.5004 0.0976 0.119 Uiso 1 1 calc R . .
H18C H -0.2567 0.4513 0.1028 0.119 Uiso 1 1 calc R . .
C19 C -0.2644(7) 0.5679(2) -0.2010(3) 0.0732(15) Uani 1 1 d . . .
H19A H -0.2411 0.5502 -0.2563 0.110 Uiso 1 1 calc R . .
H19B H -0.2733 0.6128 -0.2065 0.110 Uiso 1 1 calc R . .
H19C H -0.3616 0.5509 -0.1844 0.110 Uiso 1 1 calc R . .
C20 C 0.1639(7) 0.4586(3) -0.2824(4) 0.0821(17) Uani 1 1 d . . .
H20A H 0.2506 0.4454 -0.2424 0.123 Uiso 1 1 calc R . .
H20B H 0.2008 0.4866 -0.3254 0.123 Uiso 1 1 calc R . .
H20C H 0.1162 0.4224 -0.3115 0.123 Uiso 1 1 calc R . .
H1 H 0.019(3) 0.2720(13) -0.1191(19) 0.012(7) Uiso 1 1 d . . .
H3 H 0.305(4) 0.3115(15) 0.062(2) 0.028(9) Uiso 1 1 d . . .
H5 H -0.035(5) 0.1968(16) 0.140(2) 0.031(10) Uiso 1 1 d . . .
H6 H 0.226(4) 0.3568(17) 0.002(2) 0.028(9) Uiso 1 1 d . . .
H7 H 0.180(4) 0.2761(16) 0.185(2) 0.029(9) Uiso 1 1 d . . .
H8 H 0.026(5) 0.0811(19) 0.182(3) 0.042(12) Uiso 1 1 d . . .
H9 H -0.118(4) 0.2702(17) -0.057(2) 0.038(10) Uiso 1 1 d . . .
H10 H 0.035(4) 0.3501(18) 0.094(2) 0.033(9) Uiso 1 1 d . . .
H11 H 0.173(5) 0.103(2) -0.118(3) 0.057(13) Uiso 1 1 d . . .
H12 H 0.441(5) 0.214(2) -0.017(3) 0.059(13) Uiso 1 1 d . . .
H13 H 0.283(4) 0.3059(16) -0.121(2) 0.033(9) Uiso 1 1 d . . .
H14 H 0.019(5) 0.2754(18) 0.219(3) 0.046(11) Uiso 1 1 d . . .
H15 H 0.430(4) 0.3202(16) -0.064(2) 0.028(9) Uiso 1 1 d . . .
H16 H 0.113(6) 0.092(2) 0.031(3) 0.064(16) Uiso 1 1 d . . .
H17 H 0.339(5) 0.0992(18) 0.158(3) 0.045(11) Uiso 1 1 d . . .
H18 H 0.423(5) 0.1095(18) 0.018(3) 0.044(11) Uiso 1 1 d . . .
H19 H 0.078(4) 0.3700(16) -0.190(2) 0.027(9) Uiso 1 1 d . . .
H20 H -0.088(4) 0.2986(16) 0.082(2) 0.030(9) Uiso 1 1 d . . .
H21 H 0.253(5) 0.0338(19) 0.133(2) 0.045(11) Uiso 1 1 d . . .
H22 H 0.041(5) 0.1691(18) 0.266(3) 0.047(11) Uiso 1 1 d . . .
H23 H 0.350(5) 0.1161(18) -0.138(3) 0.045(11) Uiso 1 1 d . . .
H24 H 0.325(4) 0.0459(19) -0.014(2) 0.039(10) Uiso 1 1 d . . .
H25 H 0.429(5) 0.218(2) -0.117(3) 0.053(12) Uiso 1 1 d . . .
H26 H -0.214(4) 0.3765(17) -0.001(2) 0.032(10) Uiso 1 1 d . . .
H27 H 0.143(4) 0.0708(19) 0.260(3) 0.049(11) Uiso 1 1 d . . .
H28 H 0.225(6) 0.176(2) 0.254(3) 0.084(16) Uiso 1 1 d . . .
H29 H 0.182(5) 0.2036(18) -0.120(3) 0.044(11) Uiso 1 1 d . . .

loop_
_atom_site_aniso_label
_atom_site_aniso_U_11
_atom_site_aniso_U_22
_atom_site_aniso_U_33
_atom_site_aniso_U_23
_atom_site_aniso_U_13
_atom_site_aniso_U_12
Ni1 0.0268(2) 0.0292(2) 0.0305(2) 0.00188(19) 0.00266(15) 0.00200(18)
Cl1 0.0362(5) 0.0606(7) 0.0706(7) -0.0156(6) 0.0046(5) -0.0056(5)
Cl2 0.0371(5) 0.0683(7) 0.0328(5) -0.0061(4) -0.0002(4) 0.0003(4)
O10 0.0499(18) 0.100(3) 0.0546(19) -0.0294(18) -0.0009(14) 0.0155(17)
N1 0.0304(14) 0.0302(14) 0.0331(15) 0.0037(12) 0.0024(11) 0.0013(12)
N2 0.0291(15) 0.0383(18) 0.0357(16) 0.0076(13) 0.0079(12) 0.0045(13)
N3 0.0300(15) 0.0312(16) 0.0490(19) 0.0004(14) 0.0010(14) 0.0024(13)
N4 0.0307(15) 0.0393(17) 0.0303(15) -0.0005(13) -0.0004(12) 0.0049(13)
O1 0.074(2) 0.064(2) 0.066(2) -0.0069(16) 0.0038(17) 0.0385(18)
O2 0.087(2) 0.0308(15) 0.072(2) -0.0026(14) -0.0250(18) 0.0059(15)
O3 0.075(2) 0.0459(18) 0.073(2) 0.0240(16) 0.0097(18) 0.0017(16)
O4 0.138(5) 0.324(10) 0.155(6) -0.161(7) 0.000(4) -0.011(6)
O5 0.081(3) 0.093(4) 0.447(12) -0.032(5) -0.112(5) 0.005(3)
O6 0.0366(17) 0.125(3) 0.119(3) -0.047(3) -0.0019(19) -0.0037(19)
O7 0.160(6) 0.243(8) 0.151(5) 0.044(5) 0.006(4) -0.118(6)
O8 0.0452(18) 0.117(3) 0.071(2) -0.029(2) 0.0017(16) -0.0209(19)
O9 0.139(4) 0.112(3) 0.063(2) 0.023(2) 0.009(2) -0.046(3)
O11 0.059(2) 0.101(3) 0.087(3) -0.029(2) -0.0067(18) 0.0308(19)
C1 0.037(2) 0.034(2) 0.041(2) -0.0004(16) 0.0090(15) 0.0066(17)
C2 0.041(2) 0.049(2) 0.0318(19) 0.0019(16) 0.0117(17) 0.0065(18)
C3 0.061(3) 0.058(3) 0.035(2) 0.0176(19) 0.014(2) 0.015(2)
C4 0.057(3) 0.048(3) 0.055(3) 0.020(2) 0.010(2) 0.002(2)
C5 0.054(3) 0.040(2) 0.050(2) 0.0122(18) 0.000(2) 0.007(2)
C6 0.040(2) 0.039(2) 0.057(3) -0.0048(19) 0.0082(19) 0.0101(17)
C7 0.045(2) 0.041(2) 0.049(2) -0.0118(18) 0.0059(19) 0.0061(18)
C8 0.0336(19) 0.048(2) 0.034(2) 0.0016(17) 0.0092(16) 0.0045(16)
C9 0.0342(19) 0.046(2) 0.0359(19) 0.0074(16) 0.0025(15) -0.0058(16)
C10 0.0336(18) 0.031(2) 0.0369(19) 0.0022(15) -0.0026(15) -0.0042(15)
C11 0.0345(19) 0.036(2) 0.0356(19) 0.0004(15) -0.0053(15) 0.0021(15)
C12 0.0317(17) 0.0328(19) 0.0387(19) 0.0007(15) -0.0081(15) 0.0029(14)
C13 0.040(2) 0.046(2) 0.041(2) 0.0077(18) -0.0008(17) 0.0078(17)
C14 0.045(2) 0.045(2) 0.050(2) -0.0048(19) -0.0072(18) 0.0156(18)
C15 0.054(2) 0.0291(19) 0.050(2) -0.0034(17) -0.0140(19) 0.0044(17)
C16 0.047(2) 0.038(2) 0.044(2) 0.0065(17) -0.0066(18) -0.0032(17)
C17 0.045(2) 0.042(2) 0.037(2) 0.0024(17) -0.0007(17) 0.0027(17)
C18 0.075(3) 0.100(4) 0.064(3) -0.015(3) 0.006(3) 0.043(3)
C19 0.105(4) 0.034(2) 0.075(3) -0.002(2) -0.026(3) 0.014(3)
C20 0.089(4) 0.085(4) 0.077(4) 0.030(3) 0.033(3) -0.005(3)

loop_
_atom_type_symbol
_atom_type_description
_atom_type_scat_dispersion_real
_atom_type_scat_dispersion_imag
_atom_type_scat_source
C C 0.0033 0.0016 'International Tables Vol C Tables 4.2.6.8 and 6.1.1.4'
H H 0.0000 0.0000 'International Tables Vol C Tables 4.2.6.8 and 6.1.1.4'
N N 0.0061 0.0033 'International Tables Vol C Tables 4.2.6.8 and 6.1.1.4'
O O 0.0106 0.0060 'International Tables Vol C Tables 4.2.6.8 and 6.1.1.4'
Cl Cl 0.1484 0.1585 'International Tables Vol C Tables 4.2.6.8 and 6.1.1.4'
Ni Ni 0.3393 1.1124 'International Tables Vol C Tables 4.2.6.8 and 6.1.1.4'

loop_
_geom_angle_atom_site_label_1
_geom_angle_atom_site_label_2
_geom_angle_atom_site_label_3
_geom_angle
_geom_angle_site_symmetry_1
_geom_angle_site_symmetry_3
_geom_angle_publ_flag
N4 Ni1 N2 176.11(13) . . ?
N4 Ni1 N3 86.76(13) . . ?
N2 Ni1 N3 94.60(13) . . ?
N4 Ni1 N1 91.23(12) . . ?
N2 Ni1 N1 87.40(12) . . ?
N3 Ni1 N1 177.99(13) . . ?
O7 Cl1 O4 106.7(5) . . ?
O7 Cl1 O5 100.6(5) . . ?
O4 Cl1 O5 111.5(5) . . ?
O7 Cl1 O6 115.4(3) . . ?
O4 Cl1 O6 113.9(3) . . ?
O5 Cl1 O6 108.0(3) . . ?
O9 Cl2 O8 109.6(2) . . ?
O9 Cl2 O10 111.7(3) . . ?
O8 Cl2 O10 110.8(2) . . ?
O9 Cl2 O11 106.4(3) . . ?
O8 Cl2 O11 110.0(2) . . ?
O10 Cl2 O11 108.3(2) . . ?
C10 N1 C1 108.2(3) . . ?
C10 N1 C11 112.2(3) . . ?
C1 N1 C11 108.4(3) . . ?
C10 N1 Ni1 106.7(2) . . ?
C1 N1 Ni1 106.7(2) . . ?
C11 N1 Ni1 114.3(2) . . ?
C2 N2 C3 110.2(3) . . ?
C2 N2 Ni1 105.7(2) . . ?
C3 N2 Ni1 122.4(2) . . ?
C2 N2 H5 105(3) . . ?
C3 N2 H5 103(3) . . ?
Ni1 N2 H5 109(3) . . ?
C5 N3 C6 110.6(3) . . ?
C5 N3 Ni1 121.0(3) . . ?
C6 N3 Ni1 107.6(2) . . ?
C5 N3 H16 111(3) . . ?
C6 N3 H16 110(3) . . ?
Ni1 N3 H16 95(3) . . ?
C8 N4 C7 112.5(3) . . ?
C8 N4 Ni1 108.3(2) . . ?
C7 N4 Ni1 109.4(2) . . ?
C8 N4 H29 100(3) . . ?
C7 N4 H29 112(3) . . ?
Ni1 N4 H29 114(3) . . ?
C14 O1 C18 117.5(4) . . ?
C15 O2 C19 114.9(3) . . ?
C16 O3 C20 117.5(3) . . ?
C2 C1 N1 109.0(3) . . ?
C2 C1 H10 114(2) . . ?
N1 C1 H10 107(2) . . ?
C2 C1 H20 108(2) . . ?
N1 C1 H20 109(2) . . ?
H10 C1 H20 110(3) . . ?
N2 C2 C1 106.3(3) . . ?
N2 C2 H7 108(2) . . ?
C1 C2 H7 115(2) . . ?
N2 C2 H14 105(2) . . ?
C1 C2 H14 113(2) . . ?
H7 C2 H14 110(3) . . ?
N2 C3 C4 113.3(4) . . ?
N2 C3 H22 107(2) . . ?
C4 C3 H22 110(3) . . ?
N2 C3 H28 113(3) . . ?
C4 C3 H28 108(3) . . ?
H22 C3 H28 106(4) . . ?
C3 C4 C5 111.6(4) . . ?
C3 C4 H8 111(3) . . ?
C5 C4 H8 112(3) . . ?
C3 C4 H27 107(2) . . ?
C5 C4 H27 109(2) . . ?
H8 C4 H27 107(4) . . ?
N3 C5 C4 112.2(4) . . ?
N3 C5 H17 104(2) . . ?
C4 C5 H17 113(2) . . ?
N3 C5 H21 106(2) . . ?
C4 C5 H21 112(2) . . ?
H17 C5 H21 109(3) . . ?
C7 C6 N3 106.7(3) . . ?
C7 C6 H18 109(2) . . ?
N3 C6 H18 108(2) . . ?
C7 C6 H24 110(2) . . ?
N3 C6 H24 108(2) . . ?
H18 C6 H24 115(3) . . ?
C6 C7 N4 107.1(3) . . ?
C6 C7 H11 110(3) . . ?
N4 C7 H11 103(3) . . ?
C6 C7 H23 115(2) . . ?
N4 C7 H23 110(2) . . ?
H11 C7 H23 111(3) . . ?
N4 C8 C9 111.5(3) . . ?
N4 C8 H12 105(3) . . ?
C9 C8 H12 112(3) . . ?
N4 C8 H25 107(3) . . ?
C9 C8 H25 111(3) . . ?
H12 C8 H25 110(4) . . ?
C8 C9 C10 116.1(3) . . ?
C8 C9 H13 108(2) . . ?
C10 C9 H13 109(2) . . ?
C8 C9 H15 110(2) . . ?
C10 C9 H15 106(2) . . ?
H13 C9 H15 107(3) . . ?
N1 C10 C9 114.9(3) . . ?
N1 C10 H3 109(2) . . ?
C9 C10 H3 111(2) . . ?
N1 C10 H6 110(2) . . ?
C9 C10 H6 109(2) . . ?
H3 C10 H6 103(3) . . ?
N1 C11 C12 114.3(3) . . ?
N1 C11 H1 107.3(17) . . ?
C12 C11 H1 112.7(17) . . ?
N1 C11 H9 104(2) . . ?
C12 C11 H9 111(2) . . ?
H1 C11 H9 106(3) . . ?
C17 C12 C13 119.0(4) . . ?
C17 C12 C11 119.7(3) . . ?
C13 C12 C11 121.3(3) . . ?
C14 C13 C12 120.1(4) . . ?
C14 C13 H26 120(2) . . ?
C12 C13 H26 120(2) . . ?
O1 C14 C15 115.8(4) . . ?
O1 C14 C13 123.6(4) . . ?
C15 C14 C13 120.5(4) . . ?
O2 C15 C14 120.0(4) . . ?
O2 C15 C16 120.0(4) . . ?
C14 C15 C16 119.9(3) . . ?
O3 C16 C15 116.6(4) . . ?
O3 C16 C17 123.7(4) . . ?
C15 C16 C17 119.7(4) . . ?
C12 C17 C16 120.7(4) . . ?
C12 C17 H19 119(2) . . ?
C16 C17 H19 120(2) . . ?
O1 C18 H18A 109.5 . . ?
O1 C18 H18B 109.5 . . ?
H18A C18 H18B 109.5 . . ?
O1 C18 H18C 109.5 . . ?
H18A C18 H18C 109.5 . . ?
H18B C18 H18C 109.5 . . ?
O2 C19 H19A 109.5 . . ?
O2 C19 H19B 109.5 . . ?
H19A C19 H19B 109.5 . . ?
O2 C19 H19C 109.5 . . ?
H19A C19 H19C 109.5 . . ?
H19B C19 H19C 109.5 . . ?
O3 C20 H20A 109.5 . . ?
O3 C20 H20B 109.5 . . ?
H20A C20 H20B 109.5 . . ?
O3 C20 H20C 109.5 . . ?
H20A C20 H20C 109.5 . . ?
H20B C20 H20C 109.5 . . ?

loop_
_geom_bond_atom_site_label_1
_geom_bond_atom_site_label_2
_geom_bond_distance
_geom_bond_site_symmetry_2
_geom_bond_publ_flag
Ni1 N4 1.933(3) . ?
Ni1 N2 1.933(3) . ?
Ni1 N3 1.938(3) . ?
Ni1 N1 1.975(3) . ?
Cl1 O7 1.343(5) . ?
Cl1 O4 1.361(5) . ?
Cl1 O5 1.382(5) . ?
Cl1 O6 1.389(3) . ?
Cl2 O9 1.414(4) . ?
Cl2 O8 1.417(3) . ?
Cl2 O10 1.428(3) . ?
Cl2 O11 1.433(3) . ?
N1 C10 1.503(4) . ?
N1 C1 1.503(4) . ?
N1 C11 1.517(4) . ?
N2 C2 1.475(5) . ?
N2 C3 1.487(5) . ?
N2 H5 0.80(4) . ?
N3 C5 1.469(5) . ?
N3 C6 1.495(5) . ?
N3 H16 0.80(5) . ?
N4 C8 1.489(5) . ?
N4 C7 1.495(5) . ?
N4 H29 0.86(4) . ?
O1 C14 1.362(5) . ?
O1 C18 1.421(6) . ?
O2 C15 1.379(4) . ?
O2 C19 1.416(5) . ?
O3 C16 1.373(5) . ?
O3 C20 1.421(6) . ?
C1 C2 1.488(5) . ?
C1 H10 0.96(4) . ?
C1 H20 0.89(4) . ?
C2 H7 0.88(4) . ?
C2 H14 0.96(4) . ?
C3 C4 1.492(7) . ?
C3 H22 0.93(4) . ?
C3 H28 1.09(5) . ?
C4 C5 1.502(6) . ?
C4 H8 0.84(4) . ?
C4 H27 1.02(4) . ?
C5 H17 0.97(4) . ?
C5 H21 0.99(4) . ?
C6 C7 1.487(6) . ?
C6 H18 1.02(4) . ?
C6 H24 0.92(4) . ?
C7 H11 0.96(4) . ?
C7 H23 0.98(4) . ?
C8 C9 1.506(5) . ?
C8 H12 0.98(4) . ?
C8 H25 0.87(4) . ?
C9 C10 1.516(5) . ?
C9 H13 0.91(4) . ?
C9 H15 0.95(4) . ?
C10 H3 0.97(3) . ?
C10 H6 0.88(4) . ?
C11 C12 1.518(5) . ?
C11 H1 0.97(3) . ?
C11 H9 0.98(4) . ?
C12 C17 1.384(5) . ?
C12 C13 1.402(5) . ?
C13 C14 1.382(5) . ?
C13 H26 0.87(4) . ?
C14 C15 1.380(6) . ?
C15 C16 1.388(6) . ?
C16 C17 1.395(5) . ?
C17 H19 0.95(3) . ?
C18 H18A 0.9600 . ?
C18 H18B 0.9600 . ?
C18 H18C 0.9600 . ?
C19 H19A 0.9600 . ?
C19 H19B 0.9600 . ?
C19 H19C 0.9600 . ?
C20 H20A 0.9600 . ?
C20 H20B 0.9600 . ?
C20 H20C 0.9600 . ?
